data_7022672
loop_
_publ_author_name
'Adams, Muneebah'
'Li, Yiqun'
'Khot, Heena'
'De Kock, Carmen'
'Smith, Peter J.'
'Land, Kirkwood'
'Chibale, Kelly'
'Smith, Gregory S.'

_publ_section_title
;
 The synthesis and antiparasitic activity of aryl- and ferrocenyl-derived
 thiosemicarbazone ruthenium(II)-arene complexes.
;
_journal_issue 13
_journal_name_full 'Dalton transactions (Cambridge, England : 2003)'
_journal_page_first 4677
_journal_page_last 4685
_journal_paper_doi 10.1039/c3dt32740j
_journal_volume 42
_journal_year 2013
_chemical_formula_sum 'C23 H29 Cl2 N3 O Ru S'
_chemical_formula_weight 567.52
_chemical_name_systematic
;
?
;
_space_group_IT_number 14
_symmetry_cell_setting monoclinic
_symmetry_space_group_name_Hall '-P 2ybc'
_symmetry_space_group_name_H-M 'P 1 21/c 1'
_atom_sites_solution_hydrogens geom
_atom_sites_solution_primary direct
_atom_sites_solution_secondary difmap
_audit_creation_method SHELXL-97
_cell_angle_alpha 90.00
_cell_angle_beta 109.213(2)
_cell_angle_gamma 90.00
_cell_formula_units_Z 4
_cell_length_a 12.1626(9)
_cell_length_b 12.8067(9)
_cell_length_c 17.0022(13)
_cell_measurement_reflns_used 12910
_cell_measurement_temperature 173(2)
_cell_measurement_theta_max 28.36
_cell_measurement_theta_min 1.77
_cell_volume 2500.8(3)
_computing_cell_refinement 'SAINT (7.60a, Bruker AXS Inc., Madison, WI, USA, 2006)'
_computing_data_collection 'SAINT (7.60a, Bruker AXS Inc., Madison, WI, USA, 2006)'
_computing_data_reduction 'SAINT (7.60a, Bruker AXS Inc., Madison, WI, USA, 2006)'
_computing_molecular_graphics 'X-Seed (Barbour, 2001)'
_computing_publication_material 'SHELXL-97 (Sheldrick, 2001)'
_computing_structure_refinement 'SHELXL-97 (Sheldrick, 1997)'
_computing_structure_solution 'SHELXS-97 (Sheldrick, 1997)'
_diffrn_ambient_temperature 173(2)
_diffrn_measured_fraction_theta_full 0.990
_diffrn_measured_fraction_theta_max 0.990
_diffrn_measurement_device_type 'Bruker Kappa Duo Apex II Diffractometer'
_diffrn_measurement_method '0.5\% \f scans and \w scans'
_diffrn_radiation_monochromator graphite
_diffrn_radiation_source 'fine-focus sealed tube'
_diffrn_radiation_type MoK\a
_diffrn_radiation_wavelength 0.71073
_diffrn_reflns_av_R_equivalents 0.0235
_diffrn_reflns_av_sigmaI/netI 0.0354
_diffrn_reflns_limit_h_max 16
_diffrn_reflns_limit_h_min -15
_diffrn_reflns_limit_k_max 16
_diffrn_reflns_limit_k_min -16
_diffrn_reflns_limit_l_max 22
_diffrn_reflns_limit_l_min -22
_diffrn_reflns_number 12910
_diffrn_reflns_theta_full 28.36
_diffrn_reflns_theta_max 28.36
_diffrn_reflns_theta_min 1.77
_diffrn_standards_decay_% 0
_diffrn_standards_interval_count n/a
_diffrn_standards_interval_time n/a
_diffrn_standards_number n/a
_exptl_absorpt_coefficient_mu 0.944
_exptl_absorpt_correction_T_max 0.8485
_exptl_absorpt_correction_T_min 0.8264
_exptl_absorpt_correction_type multi-scan
_exptl_absorpt_process_details 'SADABS (Sheldrick, 1996)'
_exptl_crystal_colour red
_exptl_crystal_density_diffrn 1.507
_exptl_crystal_density_meas ?
_exptl_crystal_density_method 'not measured'
_exptl_crystal_description block
_exptl_crystal_F_000 1160
_exptl_crystal_size_max 0.21
_exptl_crystal_size_mid 0.19
_exptl_crystal_size_min 0.18
_refine_diff_density_max 0.912
_refine_diff_density_min -0.500
_refine_diff_density_rms 0.083
_refine_ls_extinction_coef none
_refine_ls_extinction_method none
_refine_ls_goodness_of_fit_ref 1.012
_refine_ls_hydrogen_treatment mixed
_refine_ls_matrix_type full
_refine_ls_number_parameters 297
_refine_ls_number_reflns 6189
_refine_ls_number_restraints 3
_refine_ls_restrained_S_all 1.012
_refine_ls_R_factor_all 0.0489
_refine_ls_R_factor_gt 0.0353
_refine_ls_shift/su_max 0.001
_refine_ls_shift/su_mean 0.000
_refine_ls_structure_factor_coef Fsqd
_refine_ls_weighting_details 'calc w=1/[\s^2^(Fo^2^)+(0.0489P)^2^+1.5128P] where P=(Fo^2^+2Fc^2^)/3'
_refine_ls_weighting_scheme calc
_refine_ls_wR_factor_gt 0.0876
_refine_ls_wR_factor_ref 0.0952
_reflns_number_gt 4969
_reflns_number_total 6189
_reflns_threshold_expression >2sigma(I)
_cod_data_source_file c3dt32740j.txt
_cod_data_source_block LT41
_cod_depositor_comments
;
The following automatic conversions were performed:

'_symmetry_cell_setting' value 'Monoclinic' changed to 'monoclinic'
according to /home/saulius/struct/CIF-dictionaries/cif_core.dic
dictionary named 'cif_core.dic' version 2.4.2 from 2011-04-26.

Automatic conversion script
Id: cif_fix_values 1891 2012-01-12 08:04:46Z andrius 

The following automatic conversions were performed:

'_exptl_crystal_density_meas' value 'not measured' was changed to '?'
- the value is perceived as not measured.

Automatic conversion script
Id: cif_fix_values 3008 2015-01-20 13:52:24Z robertas 
;
_cod_original_sg_symbol_H-M P21/c
_cod_database_code 7022672

loop_
_symmetry_equiv_pos_as_xyz
'x, y, z'
'-x, y+1/2, -z+1/2'
'-x, -y, -z'
'x, -y-1/2, z-1/2'

loop_
_atom_site_label
_atom_site_type_symbol
_atom_site_fract_x
_atom_site_fract_y
_atom_site_fract_z
_atom_site_U_iso_or_equiv
_atom_site_adp_type
_atom_site_occupancy
_atom_site_symmetry_multiplicity
_atom_site_calc_flag
_atom_site_refinement_flags
Ru1 Ru 0.130708(18) 0.125356(16) 0.823641(13) 0.02797(7) Uani 1 1 d .
S1 S 0.20095(6) 0.23501(6) 0.73945(5) 0.03572(16) Uani 1 1 d .
Cl2 Cl 0.02429(6) 0.03113(6) 0.70012(4) 0.03896(16) Uani 1 1 d .
Cl3 Cl 0.40602(6) 0.45468(6) 0.65480(5) 0.04192(18) Uani 1 1 d .
O1 O 0.6212(4) 0.1208(3) 0.7199(3) 0.0586(10) Uiso 0.65 1 d P
O2 O 0.5702(8) 0.0811(7) 0.6851(6) 0.070(2) Uiso 0.35 1 d P
N1 N 0.27992(19) 0.03698(17) 0.82591(14) 0.0298(5) Uani 1 1 d .
N2 N 0.3555(2) 0.08390(19) 0.78909(16) 0.0352(5) Uani 1 1 d D
H2A H 0.4306(14) 0.051(2) 0.799(2) 0.050(10) Uiso 1 1 d D
N3 N 0.4028(2) 0.2136(2) 0.71410(17) 0.0404(6) Uani 1 1 d D
H3A H 0.4762(17) 0.184(3) 0.714(2) 0.066(12) Uiso 1 1 d D
H3B H 0.394(3) 0.2833(12) 0.690(2) 0.064(12) Uiso 1 1 d D
C1 C 0.1510(3) -0.1568(2) 0.8676(2) 0.0424(7) Uani 1 1 d .
H1 H 0.1051 -0.1320 0.8142 0.051 Uiso 1 1 calc R
C2 C 0.1069(3) -0.2298(2) 0.9079(2) 0.0479(8) Uani 1 1 d .
H2 H 0.0304 -0.2559 0.8815 0.058 Uiso 1 1 calc R
C3 C 0.1723(3) -0.2673(2) 0.9878(2) 0.0408(7) Uani 1 1 d .
C4 C 0.1297(3) -0.3432(3) 1.0312(3) 0.0548(10) Uani 1 1 d .
H4 H 0.0532 -0.3702 1.0068 0.066 Uiso 1 1 calc R
C5 C 0.1969(4) -0.3777(3) 1.1071(3) 0.0621(12) Uani 1 1 d .
H5 H 0.1668 -0.4289 1.1350 0.075 Uiso 1 1 calc R
C6 C 0.3085(4) -0.3399(3) 1.1448(3) 0.0647(11) Uani 1 1 d .
H6 H 0.3543 -0.3650 1.1981 0.078 Uiso 1 1 calc R
C7 C 0.3527(4) -0.2666(3) 1.1054(2) 0.0572(9) Uani 1 1 d .
H7 H 0.4293 -0.2406 1.1315 0.069 Uiso 1 1 calc R
C8 C 0.2856(3) -0.2288(2) 1.02608(19) 0.0374(6) Uani 1 1 d .
C9 C 0.3309(3) -0.1555(2) 0.98281(19) 0.0368(6) Uani 1 1 d .
H9 H 0.4085 -0.1312 1.0074 0.044 Uiso 1 1 calc R
C10 C 0.2652(2) -0.1185(2) 0.90596(18) 0.0323(6) Uani 1 1 d .
C11 C 0.3221(3) -0.0476(2) 0.86464(19) 0.0370(6) Uani 1 1 d .
H11 H 0.3986 -0.0659 0.8665 0.044 Uiso 1 1 calc R
C12 C 0.3283(2) 0.1737(2) 0.74801(17) 0.0313(6) Uani 1 1 d .
C13 C -0.1029(3) 0.0033(3) 0.8548(2) 0.0547(9) Uani 1 1 d .
H13A H -0.0729 -0.0619 0.8843 0.082 Uiso 1 1 calc R
H13B H -0.1259 -0.0085 0.7946 0.082 Uiso 1 1 calc R
H13C H -0.1706 0.0266 0.8693 0.082 Uiso 1 1 calc R
C14 C -0.0094(3) 0.0858(3) 0.8799(2) 0.0412(7) Uani 1 1 d .
C15 C 0.0989(3) 0.0664(2) 0.93867(18) 0.0386(7) Uani 1 1 d .
H15 H 0.1134 0.0007 0.9661 0.046 Uiso 1 1 calc R
C16 C 0.1885(3) 0.1433(2) 0.95850(18) 0.0390(7) Uani 1 1 d .
H16 H 0.2630 0.1267 0.9968 0.047 Uiso 1 1 calc R
C17 C 0.1687(3) 0.2436(2) 0.92244(18) 0.0377(6) Uani 1 1 d .
C18 C 0.0571(3) 0.2624(2) 0.86173(19) 0.0379(7) Uani 1 1 d .
H18 H 0.0406 0.3290 0.8358 0.045 Uiso 1 1 calc R
C19 C -0.0275(3) 0.1855(2) 0.84002(19) 0.0407(7) Uani 1 1 d .
H19 H -0.0994 0.1993 0.7975 0.049 Uiso 1 1 calc R
C20 C 0.2596(3) 0.3284(3) 0.9432(2) 0.0487(8) Uani 1 1 d .
H20 H 0.2503 0.3681 0.8908 0.058 Uiso 1 1 calc R
C21 C 0.3838(3) 0.2873(3) 0.9750(3) 0.0613(10) Uani 1 1 d .
H21A H 0.3971 0.2510 1.0280 0.092 Uiso 1 1 calc R
H21B H 0.4384 0.3459 0.9832 0.092 Uiso 1 1 calc R
H21C H 0.3961 0.2387 0.9341 0.092 Uiso 1 1 calc R
C22 C 0.2353(4) 0.4046(3) 1.0055(3) 0.0764(14) Uani 1 1 d .
H22A H 0.1569 0.4338 0.9813 0.115 Uiso 1 1 calc R
H22B H 0.2927 0.4613 1.0177 0.115 Uiso 1 1 calc R
H22C H 0.2410 0.3674 1.0570 0.115 Uiso 1 1 calc R
C23 C 0.6511(8) 0.0848(8) 0.6468(5) 0.0523(19) Uiso 0.50 1 d P
C24 C 0.606(2) 0.0386(18) 0.6411(14) 0.083(6) Uiso 0.25 1 d P
C25 C 0.6611(16) 0.1249(15) 0.6616(12) 0.058(4) Uiso 0.25 1 d P

loop_
_atom_site_aniso_label
_atom_site_aniso_U_11
_atom_site_aniso_U_22
_atom_site_aniso_U_33
_atom_site_aniso_U_23
_atom_site_aniso_U_13
_atom_site_aniso_U_12
Ru1 0.02485(12) 0.02917(12) 0.02896(12) -0.00140(8) 0.00760(8) 0.00645(8)
S1 0.0327(4) 0.0336(4) 0.0403(4) 0.0066(3) 0.0113(3) 0.0084(3)
Cl2 0.0390(4) 0.0378(4) 0.0359(4) -0.0071(3) 0.0066(3) 0.0034(3)
Cl3 0.0292(3) 0.0406(4) 0.0567(5) 0.0001(3) 0.0151(3) -0.0054(3)
N1 0.0284(12) 0.0291(11) 0.0325(12) 0.0016(9) 0.0110(10) 0.0046(9)
N2 0.0299(12) 0.0370(12) 0.0430(14) 0.0076(11) 0.0178(11) 0.0085(10)
N3 0.0388(14) 0.0395(14) 0.0468(15) 0.0102(12) 0.0194(12) 0.0067(11)
C1 0.0332(16) 0.0427(16) 0.0432(17) -0.0005(14) 0.0015(13) 0.0025(13)
C2 0.0292(15) 0.0378(16) 0.073(2) -0.0067(16) 0.0111(16) -0.0037(12)
C3 0.0379(16) 0.0288(14) 0.064(2) -0.0039(13) 0.0281(16) 0.0025(12)
C4 0.054(2) 0.0355(16) 0.093(3) -0.0057(18) 0.049(2) -0.0034(15)
C5 0.093(3) 0.0404(18) 0.082(3) 0.0093(18) 0.067(3) 0.0063(19)
C6 0.092(3) 0.056(2) 0.054(2) 0.0138(18) 0.036(2) 0.000(2)
C7 0.069(2) 0.054(2) 0.046(2) 0.0116(16) 0.0157(18) -0.0065(18)
C8 0.0403(16) 0.0351(15) 0.0400(16) 0.0020(12) 0.0174(13) 0.0017(12)
C9 0.0290(14) 0.0361(14) 0.0430(17) 0.0047(12) 0.0085(13) -0.0016(11)
C10 0.0306(14) 0.0283(13) 0.0399(15) 0.0018(11) 0.0142(12) 0.0057(10)
C11 0.0304(15) 0.0391(15) 0.0443(17) 0.0065(12) 0.0162(13) 0.0101(11)
C12 0.0307(14) 0.0327(14) 0.0294(13) 0.0000(11) 0.0084(11) 0.0036(11)
C13 0.0377(18) 0.067(2) 0.065(2) 0.0007(18) 0.0238(17) -0.0066(16)
C14 0.0358(16) 0.0517(17) 0.0411(17) -0.0047(14) 0.0191(14) 0.0053(13)
C15 0.0413(17) 0.0447(17) 0.0339(15) 0.0029(12) 0.0179(13) 0.0090(13)
C16 0.0367(16) 0.0494(18) 0.0290(14) -0.0048(12) 0.0084(12) 0.0119(13)
C17 0.0387(16) 0.0394(15) 0.0320(15) -0.0092(12) 0.0078(12) 0.0085(12)
C18 0.0379(16) 0.0355(15) 0.0398(16) -0.0037(12) 0.0122(13) 0.0160(12)
C19 0.0324(15) 0.0505(18) 0.0397(16) -0.0032(13) 0.0127(13) 0.0146(13)
C20 0.052(2) 0.0391(17) 0.0479(19) -0.0113(14) 0.0064(16) 0.0004(14)
C21 0.046(2) 0.065(2) 0.064(2) -0.014(2) 0.0051(18) -0.0059(17)
C22 0.072(3) 0.066(3) 0.080(3) -0.040(2) 0.010(2) 0.005(2)

loop_
_atom_type_symbol
_atom_type_description
_atom_type_scat_dispersion_real
_atom_type_scat_dispersion_imag
_atom_type_scat_source
C C 0.0033 0.0016 'International Tables Vol C Tables 4.2.6.8 and 6.1.1.4'
H H 0.0000 0.0000 'International Tables Vol C Tables 4.2.6.8 and 6.1.1.4'
N N 0.0061 0.0033 'International Tables Vol C Tables 4.2.6.8 and 6.1.1.4'
O O 0.0106 0.0060 'International Tables Vol C Tables 4.2.6.8 and 6.1.1.4'
Cl Cl 0.1484 0.1585 'International Tables Vol C Tables 4.2.6.8 and 6.1.1.4'
S S 0.1246 0.1234 'International Tables Vol C Tables 4.2.6.8 and 6.1.1.4'
Ru Ru -1.2594 0.8363 'International Tables Vol C Tables 4.2.6.8 and 6.1.1.4'

loop_
_geom_angle_atom_site_label_1
_geom_angle_atom_site_label_2
_geom_angle_atom_site_label_3
_geom_angle
N1 Ru1 C18 149.34(11)
N1 Ru1 C19 166.27(11)
C18 Ru1 C19 37.20(12)
N1 Ru1 C16 93.39(10)
C18 Ru1 C16 67.75(11)
C19 Ru1 C16 79.65(12)
N1 Ru1 C17 112.91(10)
C18 Ru1 C17 38.30(11)
C19 Ru1 C17 68.29(12)
C16 Ru1 C17 37.59(11)
N1 Ru1 C15 101.29(10)
C18 Ru1 C15 78.76(11)
C19 Ru1 C15 66.04(11)
C16 Ru1 C15 37.54(12)
C17 Ru1 C15 67.59(12)
N1 Ru1 C14 128.90(10)
C18 Ru1 C14 67.21(12)
C19 Ru1 C14 37.41(12)
C16 Ru1 C14 66.86(12)
C17 Ru1 C14 80.20(12)
C15 Ru1 C14 35.84(11)
N1 Ru1 S1 81.41(6)
C18 Ru1 S1 88.11(9)
C19 Ru1 S1 112.33(9)
C16 Ru1 S1 121.36(9)
C17 Ru1 S1 91.52(9)
C15 Ru1 S1 158.43(9)
C14 Ru1 S1 149.49(9)
N1 Ru1 Cl2 87.69(6)
C18 Ru1 Cl2 120.85(8)
C19 Ru1 Cl2 92.58(9)
C16 Ru1 Cl2 150.36(9)
C17 Ru1 Cl2 159.12(8)
C15 Ru1 Cl2 113.29(9)
C14 Ru1 Cl2 89.60(9)
S1 Ru1 Cl2 88.11(3)
C12 S1 Ru1 100.09(10)
O2 O1 C25 81.9(11)
O2 O1 C23 64.0(8)
C25 O1 C23 21.9(8)
O2 O1 C24 38.2(10)
C25 O1 C24 49.7(11)
C23 O1 C24 28.4(7)
O1 O2 C24 113.2(16)
O1 O2 C23 80.7(9)
C24 O2 C23 36.0(12)
O1 O2 C25 60.6(10)
C24 O2 C25 59.6(14)
C23 O2 C25 23.6(7)
C11 N1 N2 112.3(2)
C11 N1 Ru1 130.74(19)
N2 N1 Ru1 116.32(16)
C12 N2 N1 121.1(2)
C12 N2 H2A 122(2)
N1 N2 H2A 117(2)
C12 N3 H3A 127(2)
C12 N3 H3B 122(2)
H3A N3 H3B 110(3)
C2 C1 C10 119.6(3)
C2 C1 H1 120.2
C10 C1 H1 120.2
C1 C2 C3 121.6(3)
C1 C2 H2 119.2
C3 C2 H2 119.2
C8 C3 C2 118.8(3)
C8 C3 C4 118.1(3)
C2 C3 C4 123.1(3)
C5 C4 C3 120.7(4)
C5 C4 H4 119.7
C3 C4 H4 119.7
C4 C5 C6 121.3(3)
C4 C5 H5 119.4
C6 C5 H5 119.4
C7 C6 C5 120.0(4)
C7 C6 H6 120.0
C5 C6 H6 120.0
C6 C7 C8 120.5(4)
C6 C7 H7 119.7
C8 C7 H7 119.7
C3 C8 C9 118.9(3)
C3 C8 C7 119.5(3)
C9 C8 C7 121.6(3)
C10 C9 C8 121.4(3)
C10 C9 H9 119.3
C8 C9 H9 119.3
C9 C10 C1 119.7(3)
C9 C10 C11 117.0(3)
C1 C10 C11 123.0(3)
N1 C11 C10 126.9(3)
N1 C11 H11 116.5
C10 C11 H11 116.5
N3 C12 N2 118.3(2)
N3 C12 S1 121.2(2)
N2 C12 S1 120.4(2)
C14 C13 H13A 109.5
C14 C13 H13B 109.5
H13A C13 H13B 109.5
C14 C13 H13C 109.5
H13A C13 H13C 109.5
H13B C13 H13C 109.5
C15 C14 C19 117.6(3)
C15 C14 C13 121.7(3)
C19 C14 C13 120.6(3)
C15 C14 Ru1 71.20(17)
C19 C14 Ru1 67.71(16)
C13 C14 Ru1 129.7(2)
C14 C15 C16 121.1(3)
C14 C15 Ru1 72.96(17)
C16 C15 Ru1 68.65(16)
C14 C15 H15 119.4
C16 C15 H15 119.4
Ru1 C15 H15 131.9
C17 C16 C15 121.3(3)
C17 C16 Ru1 71.85(16)
C15 C16 Ru1 73.80(17)
C17 C16 H16 119.4
C15 C16 H16 119.4
Ru1 C16 H16 127.0
C16 C17 C18 116.9(3)
C16 C17 C20 123.2(3)
C18 C17 C20 119.8(3)
C16 C17 Ru1 70.56(16)
C18 C17 Ru1 69.69(15)
C20 C17 Ru1 129.1(2)
C19 C18 C17 121.2(3)
C19 C18 Ru1 71.77(16)
C17 C18 Ru1 72.00(15)
C19 C18 H18 119.4
C17 C18 H18 119.4
Ru1 C18 H18 129.3
C18 C19 C14 121.7(3)
C18 C19 Ru1 71.03(16)
C14 C19 Ru1 74.89(16)
C18 C19 H19 119.2
C14 C19 H19 119.2
Ru1 C19 H19 126.9
C17 C20 C21 113.6(3)
C17 C20 C22 109.1(3)
C21 C20 C22 111.6(3)
C17 C20 H20 107.4
C21 C20 H20 107.4
C22 C20 H20 107.4
C20 C21 H21A 109.5
C20 C21 H21B 109.5
H21A C21 H21B 109.5
C20 C21 H21C 109.5
H21A C21 H21C 109.5
H21B C21 H21C 109.5
C20 C22 H22A 109.5
C20 C22 H22B 109.5
H22A C22 H22B 109.5
C20 C22 H22C 109.5
H22A C22 H22C 109.5
H22B C22 H22C 109.5
C25 C23 C24 140(3)
C25 C23 O2 84(2)
C24 C23 O2 56.2(17)
C25 C23 O1 55(2)
C24 C23 O1 89.0(18)
O2 C23 O1 35.4(4)
C23 C24 O2 88(2)
C23 C24 C25 16.5(14)
O2 C24 C25 71.5(15)
C23 C24 O1 62.6(16)
O2 C24 O1 28.6(8)
C25 C24 O1 47.6(11)
C23 C25 O1 103(3)
C23 C25 C24 23(2)
O1 C25 C24 82.7(14)
C23 C25 O2 72(2)
O1 C25 O2 37.5(6)
C24 C25 O2 48.9(11)

loop_
_geom_bond_atom_site_label_1
_geom_bond_atom_site_label_2
_geom_bond_distance
Ru1 N1 2.128(2)
Ru1 C18 2.164(3)
Ru1 C19 2.174(3)
Ru1 C16 2.178(3)
Ru1 C17 2.195(3)
Ru1 C15 2.246(3)
Ru1 C14 2.268(3)
Ru1 S1 2.3571(8)
Ru1 Cl2 2.3985(7)
S1 C12 1.700(3)
O1 O2 0.867(9)
O1 C25 1.239(18)
O1 C23 1.479(9)
O1 C24 1.66(2)
O2 C24 1.12(2)
O2 C23 1.346(12)
O2 C25 1.41(2)
N1 C11 1.284(3)
N1 N2 1.406(3)
N2 C12 1.330(4)
N2 H2A 0.970(2)
N3 C12 1.326(4)
N3 H3A 0.970(2)
N3 H3B 0.970(2)
C1 C2 1.369(5)
C1 C10 1.414(4)
C1 H1 0.9500
C2 C3 1.414(5)
C2 H2 0.9500
C3 C8 1.406(4)
C3 C4 1.417(5)
C4 C5 1.354(6)
C4 H4 0.9500
C5 C6 1.385(6)
C5 H5 0.9500
C6 C7 1.362(5)
C6 H6 0.9500
C7 C8 1.413(5)
C7 H7 0.9500
C8 C9 1.411(4)
C9 C10 1.372(4)
C9 H9 0.9500
C10 C11 1.455(4)
C11 H11 0.9500
C13 C14 1.508(5)
C13 H13A 0.9800
C13 H13B 0.9800
C13 H13C 0.9800
C14 C15 1.389(4)
C14 C19 1.427(5)
C15 C16 1.425(5)
C15 H15 0.9500
C16 C17 1.409(4)
C16 H16 0.9500
C17 C18 1.430(4)
C17 C20 1.505(5)
C18 C19 1.384(4)
C18 H18 0.9500
C19 H19 0.9500
C20 C21 1.522(5)
C20 C22 1.538(5)
C20 H20 1.0000
C21 H21A 0.9800
C21 H21B 0.9800
C21 H21C 0.9800
C22 H22A 0.9800
C22 H22B 0.9800
C22 H22C 0.9800
C23 C25 0.568(18)
C23 C24 0.79(2)
C24 C25 1.28(3)

loop_
_geom_torsion_atom_site_label_1
_geom_torsion_atom_site_label_2
_geom_torsion_atom_site_label_3
_geom_torsion_atom_site_label_4
_geom_torsion
N1 Ru1 S1 C12 -5.70(12)
C18 Ru1 S1 C12 145.40(13)
C19 Ru1 S1 C12 174.35(13)
C16 Ru1 S1 C12 83.04(13)
C17 Ru1 S1 C12 107.24(12)
C15 Ru1 S1 C12 93.3(2)
C14 Ru1 S1 C12 -179.63(19)
Cl2 Ru1 S1 C12 -93.64(10)
C25 O1 O2 C24 29.0(16)
C23 O1 O2 C24 15.7(15)
C25 O1 O2 C23 13.3(10)
C24 O1 O2 C23 -15.7(15)
C23 O1 O2 C25 -13.3(10)
C24 O1 O2 C25 -29.0(16)
C18 Ru1 N1 C11 105.7(3)
C19 Ru1 N1 C11 -3.2(6)
C16 Ru1 N1 C11 55.8(3)
C17 Ru1 N1 C11 89.0(3)
C15 Ru1 N1 C11 18.7(3)
C14 Ru1 N1 C11 -7.0(3)
S1 Ru1 N1 C11 177.0(3)
Cl2 Ru1 N1 C11 -94.6(3)
C18 Ru1 N1 N2 -64.2(3)
C19 Ru1 N1 N2 -173.1(4)
C16 Ru1 N1 N2 -114.1(2)
C17 Ru1 N1 N2 -80.9(2)
C15 Ru1 N1 N2 -151.16(19)
C14 Ru1 N1 N2 -176.84(18)
S1 Ru1 N1 N2 7.11(18)
Cl2 Ru1 N1 N2 95.55(18)
C11 N1 N2 C12 -178.3(3)
Ru1 N1 N2 C12 -6.5(3)
C10 C1 C2 C3 0.8(5)
C1 C2 C3 C8 -0.5(5)
C1 C2 C3 C4 -179.7(3)
C8 C3 C4 C5 -0.4(5)
C2 C3 C4 C5 178.9(3)
C3 C4 C5 C6 0.3(5)
C4 C5 C6 C7 0.0(6)
C5 C6 C7 C8 -0.2(6)
C2 C3 C8 C9 -1.2(4)
C4 C3 C8 C9 178.1(3)
C2 C3 C8 C7 -179.1(3)
C4 C3 C8 C7 0.2(4)
C6 C7 C8 C3 0.1(5)
C6 C7 C8 C9 -177.8(3)
C3 C8 C9 C10 2.5(4)
C7 C8 C9 C10 -179.6(3)
C8 C9 C10 C1 -2.2(4)
C8 C9 C10 C11 -176.7(3)
C2 C1 C10 C9 0.5(4)
C2 C1 C10 C11 174.7(3)
N2 N1 C11 C10 -176.7(3)
Ru1 N1 C11 C10 13.1(5)
C9 C10 C11 N1 -136.4(3)
C1 C10 C11 N1 49.3(5)
N1 N2 C12 N3 -179.5(3)
N1 N2 C12 S1 0.4(4)
Ru1 S1 C12 N3 -175.3(2)
Ru1 S1 C12 N2 4.8(2)
N1 Ru1 C14 C15 46.5(2)
C18 Ru1 C14 C15 -102.8(2)
C19 Ru1 C14 C15 -132.0(3)
C16 Ru1 C14 C15 -28.25(18)
C17 Ru1 C14 C15 -65.06(19)
S1 Ru1 C14 C15 -141.17(17)
Cl2 Ru1 C14 C15 133.25(18)
N1 Ru1 C14 C19 178.53(16)
C18 Ru1 C14 C19 29.22(18)
C16 Ru1 C14 C19 103.7(2)
C17 Ru1 C14 C19 66.92(19)
C15 Ru1 C14 C19 132.0(3)
S1 Ru1 C14 C19 -9.2(3)
Cl2 Ru1 C14 C19 -94.77(18)
N1 Ru1 C14 C13 -69.5(3)
C18 Ru1 C14 C13 141.2(3)
C19 Ru1 C14 C13 112.0(4)
C16 Ru1 C14 C13 -144.3(3)
C17 Ru1 C14 C13 178.9(3)
C15 Ru1 C14 C13 -116.1(4)
S1 Ru1 C14 C13 102.8(3)
Cl2 Ru1 C14 C13 17.2(3)
C19 C14 C15 C16 0.1(4)
C13 C14 C15 C16 176.6(3)
Ru1 C14 C15 C16 51.0(2)
C19 C14 C15 Ru1 -50.9(2)
C13 C14 C15 Ru1 125.7(3)
N1 Ru1 C15 C14 -144.82(18)
C18 Ru1 C15 C14 66.45(19)
C19 Ru1 C15 C14 29.61(19)
C16 Ru1 C15 C14 134.4(3)
C17 Ru1 C15 C14 104.9(2)
S1 Ru1 C15 C14 120.0(2)
Cl2 Ru1 C15 C14 -52.47(19)
N1 Ru1 C15 C16 80.75(17)
C18 Ru1 C15 C16 -67.97(18)
C19 Ru1 C15 C16 -104.81(19)
C17 Ru1 C15 C16 -29.56(17)
C14 Ru1 C15 C16 -134.4(3)
S1 Ru1 C15 C16 -14.4(3)
Cl2 Ru1 C15 C16 173.11(14)
C14 C15 C16 C17 3.3(4)
Ru1 C15 C16 C17 56.2(2)
C14 C15 C16 Ru1 -52.9(2)
N1 Ru1 C16 C17 124.21(18)
C18 Ru1 C16 C17 -30.86(18)
C19 Ru1 C16 C17 -67.72(19)
C15 Ru1 C16 C17 -131.6(3)
C14 Ru1 C16 C17 -104.6(2)
S1 Ru1 C16 C17 42.2(2)
Cl2 Ru1 C16 C17 -144.51(16)
N1 Ru1 C16 C15 -104.16(17)
C18 Ru1 C16 C15 100.77(19)
C19 Ru1 C16 C15 63.91(18)
C17 Ru1 C16 C15 131.6(3)
C14 Ru1 C16 C15 27.05(17)
S1 Ru1 C16 C15 173.84(14)
Cl2 Ru1 C16 C15 -12.9(3)
C15 C16 C17 C18 -3.4(4)
Ru1 C16 C17 C18 53.7(2)
C15 C16 C17 C20 178.2(3)
Ru1 C16 C17 C20 -124.6(3)
C15 C16 C17 Ru1 -57.1(2)
N1 Ru1 C17 C16 -63.7(2)
C18 Ru1 C17 C16 130.0(3)
C19 Ru1 C17 C16 101.5(2)
C15 Ru1 C17 C16 29.52(18)
C14 Ru1 C17 C16 64.57(19)
S1 Ru1 C17 C16 -144.98(17)
Cl2 Ru1 C17 C16 126.3(2)
N1 Ru1 C17 C18 166.33(17)
C19 Ru1 C17 C18 -28.46(18)
C16 Ru1 C17 C18 -130.0(3)
C15 Ru1 C17 C18 -100.5(2)
C14 Ru1 C17 C18 -65.44(19)
S1 Ru1 C17 C18 85.02(18)
Cl2 Ru1 C17 C18 -3.7(4)
N1 Ru1 C17 C20 53.9(3)
C18 Ru1 C17 C20 -112.5(4)
C19 Ru1 C17 C20 -140.9(3)
C16 Ru1 C17 C20 117.5(3)
C15 Ru1 C17 C20 147.0(3)
C14 Ru1 C17 C20 -177.9(3)
S1 Ru1 C17 C20 -27.5(3)
Cl2 Ru1 C17 C20 -116.1(3)
C16 C17 C18 C19 0.3(4)
C20 C17 C18 C19 178.7(3)
Ru1 C17 C18 C19 54.4(2)
C16 C17 C18 Ru1 -54.1(2)
C20 C17 C18 Ru1 124.3(3)
N1 Ru1 C18 C19 -158.19(19)
C16 Ru1 C18 C19 -102.6(2)
C17 Ru1 C18 C19 -132.9(3)
C15 Ru1 C18 C19 -64.98(19)
C14 Ru1 C18 C19 -29.37(18)
S1 Ru1 C18 C19 132.23(18)
Cl2 Ru1 C18 C19 45.6(2)
N1 Ru1 C18 C17 -25.3(3)
C19 Ru1 C18 C17 132.9(3)
C16 Ru1 C18 C17 30.33(18)
C15 Ru1 C18 C17 67.94(19)
C14 Ru1 C18 C17 103.5(2)
S1 Ru1 C18 C17 -94.85(18)
Cl2 Ru1 C18 C17 178.48(15)
C17 C18 C19 C14 3.1(4)
Ru1 C18 C19 C14 57.6(3)
C17 C18 C19 Ru1 -54.5(2)
C15 C14 C19 C18 -3.2(4)
C13 C14 C19 C18 -179.8(3)
Ru1 C14 C19 C18 -55.8(2)
C15 C14 C19 Ru1 52.6(2)
C13 C14 C19 Ru1 -124.0(3)
N1 Ru1 C19 C18 127.1(4)
C16 Ru1 C19 C18 66.66(19)
C17 Ru1 C19 C18 29.25(18)
C15 Ru1 C19 C18 103.5(2)
C14 Ru1 C19 C18 131.9(3)
S1 Ru1 C19 C18 -53.13(19)
Cl2 Ru1 C19 C18 -142.15(17)
N1 Ru1 C19 C14 -4.8(5)
C18 Ru1 C19 C14 -131.9(3)
C16 Ru1 C19 C14 -65.23(19)
C17 Ru1 C19 C14 -102.6(2)
C15 Ru1 C19 C14 -28.44(18)
S1 Ru1 C19 C14 174.97(16)
Cl2 Ru1 C19 C14 85.96(18)
C16 C17 C20 C21 24.8(5)
C18 C17 C20 C21 -153.5(3)
Ru1 C17 C20 C21 -66.4(4)
C16 C17 C20 C22 -100.5(4)
C18 C17 C20 C22 81.2(4)
Ru1 C17 C20 C22 168.4(3)
O1 O2 C23 C25 -30(2)
C24 O2 C23 C25 175(4)
O1 O2 C23 C24 155(2)
C25 O2 C23 C24 -175(4)
C24 O2 C23 O1 -155(2)
C25 O2 C23 O1 30(2)
O2 O1 C23 C25 142(3)
C24 O1 C23 C25 163(4)
O2 O1 C23 C24 -20.6(19)
C25 O1 C23 C24 -163(4)
C25 O1 C23 O2 -142(3)
C24 O1 C23 O2 20.6(19)
C25 C23 C24 O2 -8(6)
O1 C23 C24 O2 14.2(13)
O2 C23 C24 C25 8(6)
O1 C23 C24 C25 22(5)
C25 C23 C24 O1 -22(5)
O2 C23 C24 O1 -14.2(13)
O1 O2 C24 C23 -27(2)
C25 O2 C24 C23 2.3(17)
O1 O2 C24 C25 -29.3(16)
C23 O2 C24 C25 -2.3(17)
C23 O2 C24 O1 27(2)
C25 O2 C24 O1 29.3(16)
O2 O1 C24 C23 149(3)
C25 O1 C24 C23 8.3(18)
C25 O1 C24 O2 -141(2)
C23 O1 C24 O2 -149(3)
O2 O1 C24 C25 141(2)
C23 O1 C24 C25 -8.3(18)
C24 C23 C25 O1 27(6)
O2 C23 C25 O1 20.8(15)
O2 C23 C25 C24 -7(5)
O1 C23 C25 C24 -27(6)
C24 C23 C25 O2 7(5)
O1 C23 C25 O2 -20.8(15)
O2 O1 C25 C23 -34(3)
C24 O1 C25 C23 -11(2)
O2 O1 C25 C24 -23.1(13)
C23 O1 C25 C24 11(2)
C23 O1 C25 O2 34(3)
C24 O1 C25 O2 23.1(13)
O2 C24 C25 C23 172(6)
O1 C24 C25 C23 153(6)
C23 C24 C25 O1 -153(6)
O2 C24 C25 O1 18.5(11)
C23 C24 C25 O2 -172(6)
O1 C24 C25 O2 -18.5(11)
O1 O2 C25 C23 145(3)
C24 O2 C25 C23 -3(2)
C24 O2 C25 O1 -148.9(18)
C23 O2 C25 O1 -145(3)
O1 O2 C25 C24 148.9(18)
C23 O2 C25 C24 3(2)
